data_7027679
loop_
_publ_author_name
'Bennett, Martin A.'
'Chung, Guandolina'
'Hockless, David C. R.'
'Neumann, Horst'
'Willis, Anthony C.'

_publ_section_title
;
 Bis(acetylacetonato)bis(cyclooctene)ruthenium(II),
 cis-[Ru(acac)2(\h2-C8H14)2]: a synthetic precursor to trans- and
 cis-bis(acetylacetonato)ruthenium(II) complexes&#x200A;&#x2020;
;
_journal_issue 19
_journal_name_full 'Journal of the Chemical Society, Dalton Transactions'
_journal_page_first 3451
_journal_paper_doi 10.1039/a905492h
_journal_year 1999
_chemical_formula_moiety 'C36 H40 O4 P2 Ru '
_chemical_formula_sum 'C36 H40 O4 P2 Ru'
_chemical_formula_weight 699.73
_space_group_IT_number 15
_symmetry_cell_setting monoclinic
_symmetry_Int_Tables_number 15
_symmetry_space_group_name_Hall '-C 2yc'
_symmetry_space_group_name_H-M 'C 1 2/c 1'
_audit_creation_date 1999-07-15
_audit_creation_method 'by teXsan v1.8'
_audit_update_record
;
?
;
_cell_angle_alpha 90
_cell_angle_beta 112.937(7)
_cell_angle_gamma 90
_cell_formula_units_Z 8
_cell_length_a 40.162(3)
_cell_length_b 9.466(4)
_cell_length_c 19.354(3)
_cell_measurement_reflns_used 24
_cell_measurement_temperature 296.2
_cell_measurement_theta_max 18.6
_cell_measurement_theta_min 13.8
_cell_volume 6776(3)
_computing_cell_refinement 'MSC/AFC Diffractometer Control'
_computing_data_collection 'MSC/AFC Diffractometer Control'
_computing_data_reduction 'teXsan (MSC, 1992-1997)'
_computing_publication_material 'teXsan (MSC, 1992-1997)'
_computing_structure_refinement 'teXsan (MSC, 1992-1997)'
_computing_structure_solution
;
'DIRDIF92 PATTY (Beurskens, 1992)
;
_diffrn_ambient_temperature 296.2
_diffrn_measurement_device_type 'Rigaku AFC6S'
_diffrn_measurement_method \w-2\q
_diffrn_orient_matrix_UB_11 0.01934
_diffrn_orient_matrix_UB_12 0.02253
_diffrn_orient_matrix_UB_13 0.05002
_diffrn_orient_matrix_UB_21 0.01884
_diffrn_orient_matrix_UB_22 -0.03081
_diffrn_orient_matrix_UB_23 -0.01863
_diffrn_orient_matrix_UB_31 0.00147
_diffrn_orient_matrix_UB_32 0.09850
_diffrn_orient_matrix_UB_33 -0.01727
_diffrn_radiation_detector 'scintillation counter'
_diffrn_radiation_monochromator graphite
_diffrn_radiation_source 'X-ray tube'
_diffrn_radiation_type 'Mo K\a'
_diffrn_radiation_wavelength 0.7107
_diffrn_reflns_av_R_equivalents 0.01655
_diffrn_reflns_limit_h_max 44
_diffrn_reflns_limit_h_min -47
_diffrn_reflns_limit_k_max 11
_diffrn_reflns_limit_k_min 0
_diffrn_reflns_limit_l_max 23
_diffrn_reflns_limit_l_min 0
_diffrn_reflns_number 6598
_diffrn_reflns_reduction_process 'Lp corrections applied'
_diffrn_reflns_theta_max 25.03
_diffrn_reflns_theta_min 2.05
_diffrn_standards_decay_% 0.11
_diffrn_standards_interval_count 150
_diffrn_standards_number 3
_exptl_absorpt_coefficient_mu 0.594
_exptl_absorpt_correction_T_max 0.93
_exptl_absorpt_correction_T_min 0.90
_exptl_absorpt_correction_type psi-scan
_exptl_absorpt_process_details
;
\y scans (North,Phillips & Matthews, 1968)
;
_exptl_crystal_colour orange
_exptl_crystal_density_diffrn 1.372
_exptl_crystal_density_meas ?
_exptl_crystal_description block
_exptl_crystal_F_000 2896.00
_exptl_crystal_size_max 0.28
_exptl_crystal_size_mid 0.16
_exptl_crystal_size_min 0.12
_refine_diff_density_max 0.40
_refine_diff_density_min -0.40
_refine_ls_extinction_method none
_refine_ls_goodness_of_fit_ref 1.780
_refine_ls_hydrogen_treatment noref
_refine_ls_matrix_type full
_refine_ls_number_constraints 0
_refine_ls_number_parameters 391
_refine_ls_number_reflns 4070
_refine_ls_number_restraints 0
_refine_ls_R_factor_gt 0.0330
_refine_ls_shift/su_max 0.0450
_refine_ls_shift/su_mean 0.0000
_refine_ls_structure_factor_coef F
_refine_ls_weighting_details 'w = 1/[\s^2^(Fo) + 0.000001|Fo|^2^]'
_refine_ls_weighting_scheme calc
_refine_ls_wR_factor_ref 0.0230
_reflns_number_gt 4070
_reflns_number_total 6395
_reflns_threshold_expression I>3.00\s(I)
_cod_data_source_file 905492hsup1.cif
_cod_data_source_block dm5a
_cod_depositor_comments
;
The following automatic conversions were performed:

'_exptl_crystal_density_meas' value 'not measured' was changed to '?'
- the value is perceived as not measured.

Automatic conversion script
Id: cif_fix_values 3008 2015-01-20 13:52:24Z robertas 

The following automatic conversions were performed:

'_refine_ls_weighting_scheme' value 'w = 1/[\s^2^(Fo) +
0.000001|Fo|^2^]' was changed to 'calc'. New tag
'_refine_ls_weighting_details' was created. The value of the new tag
was set to 'w = 1/[\s^2^(Fo) + 0.000001|Fo|^2^]'.

Automatic conversion script
Id: cif_fix_values 3143 2015-03-26 13:38:13Z robertas 
;
_cod_original_cell_volume 6777(2)
_cod_original_sg_symbol_H-M 'C 2/c      '
_cod_original_formula_sum 'C36 H40 O4 P2 Ru '
_cod_database_code 7027679

loop_
_symmetry_equiv_pos_as_xyz
'   +x,   +y,   +z'
'1/2+x,1/2+y,   +z'
'   -x,   +y,1/2-z'
1/2-x,1/2+y,1/2-z
'   -x,   -y,   -z'
'1/2-x,1/2-y,   -z'
'   +x,   -y,1/2+z'
1/2+x,1/2-y,1/2+z

loop_
_atom_site_label
_atom_site_fract_x
_atom_site_fract_y
_atom_site_fract_z
_atom_site_U_iso_or_equiv
_atom_site_occupancy
_atom_site_refinement_flags
_atom_site_adp_type
_atom_site_calc_flag
Ru(1) 0.0000 0.0000 0.0000 0.0387(1) 1.000 S Uani d
Ru(2) 0.2500 0.2500 0.5000 0.0400(1) 1.000 S Uani d
P(1) -0.04691(3) 0.0753(1) -0.11046(6) 0.0421(3) 1.000 . Uani d
P(2) 0.21779(3) 0.1567(1) 0.38003(6) 0.0453(3) 1.000 . Uani d
O(11) -0.02032(7) 0.1295(3) 0.0598(1) 0.0466(9) 1.000 . Uani d
O(12) -0.03037(6) -0.1715(3) 0.0052(1) 0.0460(8) 1.000 . Uani d
O(21) 0.29707(6) 0.1670(3) 0.4976(1) 0.0485(9) 1.000 . Uani d
O(22) 0.24058(6) 0.0770(3) 0.5544(1) 0.0455(9) 1.000 . Uani d
C(101) -0.0413(1) 0.0832(5) 0.0897(2) 0.049(1) 1.000 . Uani d
C(102) -0.0546(1) 0.1942(5) 0.1288(2) 0.075(2) 1.000 . Uani d
C(103) -0.0525(1) -0.0575(5) 0.0883(2) 0.054(1) 1.000 . Uani d
C(104) -0.0480(1) -0.1717(5) 0.0475(2) 0.049(1) 1.000 . Uani d
C(105) -0.0650(1) -0.3125(5) 0.0514(3) 0.075(2) 1.000 . Uani d
C(106) -0.04287(9) 0.2574(4) -0.1377(2) 0.041(1) 1.000 . Uani d
C(107) -0.0357(1) 0.3634(5) -0.0841(2) 0.054(1) 1.000 . Uani d
C(108) -0.0308(1) 0.5021(5) -0.1015(3) 0.066(2) 1.000 . Uani d
C(109) -0.0316(1) 0.5344(5) -0.1711(3) 0.071(2) 1.000 . Uani d
C(110) -0.0380(1) 0.4325(5) -0.2239(3) 0.064(2) 1.000 . Uani d
C(111) -0.0437(1) 0.2945(5) -0.2081(2) 0.055(1) 1.000 . Uani d
C(112) -0.0922(1) 0.0648(4) -0.1085(2) 0.043(1) 1.000 . Uani d
C(113) -0.1087(1) 0.1767(5) -0.0889(2) 0.058(2) 1.000 . Uani d
C(114) -0.1421(1) 0.1623(6) -0.0850(3) 0.073(2) 1.000 . Uani d
C(115) -0.1594(1) 0.0345(7) -0.1001(3) 0.074(2) 1.000 . Uani d
C(116) -0.1437(1) -0.0790(6) -0.1183(3) 0.074(2) 1.000 . Uani d
C(117) -0.1099(1) -0.0646(5) -0.1218(2) 0.061(2) 1.000 . Uani d
C(118) -0.0522(1) -0.0291(5) -0.1928(2) 0.059(2) 1.000 . Uani d
C(201) 0.3066(1) 0.0407(5) 0.5185(2) 0.052(1) 1.000 . Uani d
C(202) 0.3410(1) -0.0061(5) 0.5108(3) 0.083(2) 1.000 . Uani d
C(203) 0.2894(1) -0.0559(4) 0.5470(2) 0.057(2) 1.000 . Uani d
C(204) 0.2592(1) -0.0348(4) 0.5647(2) 0.046(1) 1.000 . Uani d
C(205) 0.2477(1) -0.1545(5) 0.6017(3) 0.070(2) 1.000 . Uani d
C(206) 0.1874(1) 0.2812(4) 0.3120(2) 0.050(1) 1.000 . Uani d
C(207) 0.1984(1) 0.3657(5) 0.2673(3) 0.076(2) 1.000 . Uani d
C(208) 0.1745(2) 0.4586(6) 0.2173(3) 0.105(2) 1.000 . Uani d
C(209) 0.1401(2) 0.4693(6) 0.2112(3) 0.108(2) 1.000 . Uani d
C(210) 0.1291(1) 0.3897(6) 0.2565(3) 0.098(2) 1.000 . Uani d
C(211) 0.1523(1) 0.2968(5) 0.3071(3) 0.073(2) 1.000 . Uani d
C(212) 0.1867(1) 0.0113(4) 0.3691(2) 0.046(1) 1.000 . Uani d
C(213) 0.1709(1) -0.0038(5) 0.4205(2) 0.054(1) 1.000 . Uani d
C(214) 0.1451(1) -0.1064(5) 0.4117(2) 0.066(2) 1.000 . Uani d
C(215) 0.1346(1) -0.1950(5) 0.3511(3) 0.071(2) 1.000 . Uani d
C(216) 0.1499(1) -0.1826(5) 0.2994(3) 0.073(2) 1.000 . Uani d
C(217) 0.1757(1) -0.0801(5) 0.3084(2) 0.062(2) 1.000 . Uani d
C(218) 0.2466(1) 0.0971(5) 0.3332(2) 0.074(2) 1.000 . Uani d
H(102b) -0.0677 0.2645 0.0936 0.090 1.000 . Uiso c
H(102c) -0.0700 0.1516 0.1497 0.090 1.000 . Uiso c
H(102a) -0.0346 0.2366 0.1676 0.090 1.000 . Uiso c
H(103) -0.0650 -0.0779 0.1199 0.065 1.000 . Uiso c
H(105b) -0.0816 -0.3385 0.0027 0.091 1.000 . Uiso c
H(105c) -0.0467 -0.3824 0.0699 0.091 1.000 . Uiso c
H(105a) -0.0775 -0.3049 0.0841 0.091 1.000 . Uiso c
H(107) -0.0341 0.3408 -0.0351 0.065 1.000 . Uiso c
H(108) -0.0269 0.5745 -0.0652 0.079 1.000 . Uiso c
H(109) -0.0276 0.6290 -0.1825 0.085 1.000 . Uiso c
H(110) -0.0387 0.4561 -0.2721 0.077 1.000 . Uiso c
H(111) -0.0482 0.2239 -0.2456 0.066 1.000 . Uiso c
H(113) -0.0968 0.2657 -0.0779 0.070 1.000 . Uiso c
H(114) -0.1531 0.2409 -0.0719 0.087 1.000 . Uiso c
H(115) -0.1825 0.0249 -0.0978 0.089 1.000 . Uiso c
H(116) -0.1557 -0.1677 -0.1286 0.088 1.000 . Uiso c
H(117) -0.0988 -0.1446 -0.1335 0.073 1.000 . Uiso c
H(118c) -0.0301 -0.0299 -0.1998 0.071 1.000 . Uiso c
H(118b) -0.0706 0.0112 -0.2357 0.071 1.000 . Uiso c
H(118a) -0.0587 -0.1230 -0.1861 0.071 1.000 . Uiso c
H(202c) 0.3604 0.0535 0.5402 0.099 1.000 . Uiso c
H(202a) 0.3463 -0.1009 0.5276 0.099 1.000 . Uiso c
H(202b) 0.3380 -0.0002 0.4597 0.099 1.000 . Uiso c
H(203) 0.2993 -0.1484 0.5556 0.069 1.000 . Uiso c
H(205c) 0.2634 -0.2327 0.6079 0.084 1.000 . Uiso c
H(205a) 0.2487 -0.1247 0.6494 0.084 1.000 . Uiso c
H(205b) 0.2236 -0.1814 0.5712 0.084 1.000 . Uiso c
H(207) 0.2226 0.3603 0.2706 0.091 1.000 . Uiso c
H(208) 0.1825 0.5162 0.1867 0.126 1.000 . Uiso c
H(209) 0.1237 0.5318 0.1756 0.129 1.000 . Uiso c
H(210) 0.1049 0.3981 0.2533 0.117 1.000 . Uiso c
H(211) 0.1442 0.2429 0.3389 0.088 1.000 . Uiso c
H(213) 0.1779 0.0575 0.4626 0.065 1.000 . Uiso c
H(214) 0.1345 -0.1154 0.4477 0.079 1.000 . Uiso c
H(215) 0.1168 -0.2652 0.3450 0.085 1.000 . Uiso c
H(216) 0.1427 -0.2443 0.2574 0.088 1.000 . Uiso c
H(217) 0.1862 -0.0721 0.2722 0.074 1.000 . Uiso c
H(218c) 0.2591 0.1756 0.3241 0.088 1.000 . Uiso c
H(218a) 0.2636 0.0306 0.3641 0.088 1.000 . Uiso c
H(218b) 0.2322 0.0539 0.2868 0.088 1.000 . Uiso c

loop_
_atom_site_aniso_label
_atom_site_aniso_U_11
_atom_site_aniso_U_22
_atom_site_aniso_U_33
_atom_site_aniso_U_12
_atom_site_aniso_U_13
_atom_site_aniso_U_23
Ru(1) 0.0360(3) 0.0447(3) 0.0356(3) 0.0040(2) 0.0140(2) 0.0033(2)
Ru(2) 0.0316(2) 0.0413(3) 0.0442(3) 0.0068(2) 0.0114(2) 0.0063(3)
P(1) 0.0418(6) 0.0449(7) 0.0366(6) 0.0044(6) 0.0122(5) 0.0006(5)
P(2) 0.0405(6) 0.0491(7) 0.0450(7) 0.0062(6) 0.0153(5) 0.0043(6)
O(11) 0.045(2) 0.055(2) 0.042(2) 0.004(1) 0.020(1) 0.002(1)
O(12) 0.041(2) 0.050(2) 0.047(2) 0.002(1) 0.016(1) 0.004(1)
O(21) 0.036(2) 0.053(2) 0.055(2) 0.011(1) 0.016(1) 0.010(2)
O(22) 0.039(2) 0.043(2) 0.052(2) 0.006(1) 0.015(1) 0.007(1)
C(101) 0.043(3) 0.066(3) 0.038(3) 0.013(2) 0.014(2) 0.004(2)
C(102) 0.085(4) 0.088(4) 0.068(3) 0.016(3) 0.047(3) -0.001(3)
C(103) 0.046(3) 0.074(4) 0.050(3) 0.000(3) 0.027(2) 0.005(3)
C(104) 0.038(2) 0.058(3) 0.048(3) 0.001(2) 0.013(2) 0.010(2)
C(105) 0.069(3) 0.073(4) 0.094(4) -0.012(3) 0.044(3) 0.008(3)
C(106) 0.031(2) 0.048(3) 0.039(2) 0.005(2) 0.007(2) 0.006(2)
C(107) 0.051(3) 0.053(3) 0.053(3) 0.004(2) 0.013(2) 0.000(2)
C(108) 0.053(3) 0.051(3) 0.080(4) 0.001(3) 0.013(3) -0.004(3)
C(109) 0.048(3) 0.057(4) 0.101(4) 0.001(3) 0.022(3) 0.021(3)
C(110) 0.057(3) 0.067(4) 0.068(3) 0.003(3) 0.023(3) 0.023(3)
C(111) 0.047(3) 0.063(3) 0.052(3) 0.002(2) 0.015(2) 0.001(2)
C(112) 0.039(2) 0.053(3) 0.028(2) 0.002(2) 0.005(2) 0.003(2)
C(113) 0.057(3) 0.061(3) 0.061(3) 0.004(3) 0.027(2) 0.000(3)
C(114) 0.066(3) 0.086(4) 0.076(4) 0.010(3) 0.038(3) -0.002(3)
C(115) 0.049(3) 0.116(5) 0.059(3) -0.007(3) 0.023(3) 0.006(3)
C(116) 0.054(3) 0.094(4) 0.063(3) -0.025(3) 0.014(3) -0.008(3)
C(117) 0.053(3) 0.064(3) 0.058(3) -0.002(3) 0.013(2) -0.004(3)
C(118) 0.063(3) 0.062(3) 0.049(3) 0.008(3) 0.020(2) -0.008(2)
C(201) 0.043(3) 0.061(3) 0.049(3) 0.021(2) 0.016(2) 0.009(2)
C(202) 0.075(3) 0.083(4) 0.105(4) 0.043(3) 0.050(3) 0.038(3)
C(203) 0.058(3) 0.048(3) 0.066(3) 0.018(2) 0.024(3) 0.010(2)
C(204) 0.044(3) 0.040(3) 0.046(3) 0.002(2) 0.008(2) 0.005(2)
C(205) 0.068(3) 0.052(3) 0.086(4) 0.009(3) 0.027(3) 0.017(3)
C(206) 0.053(3) 0.046(3) 0.041(3) -0.001(2) 0.008(2) 0.001(2)
C(207) 0.081(4) 0.072(4) 0.062(3) -0.009(3) 0.015(3) 0.019(3)
C(208) 0.142(6) 0.075(5) 0.066(4) -0.007(5) 0.007(4) 0.031(3)
C(209) 0.115(5) 0.058(4) 0.084(5) 0.011(4) -0.033(4) 0.012(3)
C(210) 0.066(4) 0.067(4) 0.117(5) 0.009(3) -0.012(3) 0.004(4)
C(211) 0.058(3) 0.062(4) 0.085(4) 0.012(3) 0.012(3) 0.012(3)
C(212) 0.042(2) 0.046(3) 0.043(2) 0.010(2) 0.006(2) 0.002(2)
C(213) 0.045(3) 0.060(3) 0.053(3) -0.004(3) 0.014(2) -0.005(3)
C(214) 0.046(3) 0.081(4) 0.059(3) -0.008(3) 0.007(2) 0.005(3)
C(215) 0.058(3) 0.061(3) 0.063(3) -0.008(3) -0.009(3) 0.013(3)
C(216) 0.090(4) 0.052(3) 0.050(3) -0.005(3) -0.003(3) -0.005(3)
C(217) 0.078(3) 0.054(3) 0.045(3) 0.004(3) 0.015(3) 0.004(2)
C(218) 0.062(3) 0.103(4) 0.063(3) 0.012(3) 0.032(3) -0.004(3)

loop_
_atom_type_symbol
_atom_type_oxidation_number
_atom_type_number_in_cell
_atom_type_scat_dispersion_real
_atom_type_scat_dispersion_imag
_atom_type_scat_source
C 0 288 0.002 0.002
;International Tables for Crystallography
(1992, Vol. C, Tables 4.2.6.8 and 6.1.1.1)
;
H 0 320 0.000 0.000
;International Tables for Crystallography
(1992, Vol. C, Table 6.1.1.2)
;
O 0 32 0.008 0.006
;International Tables for Crystallography
(1992, Vol. C, Tables 4.2.6.8 and 6.1.1.1)
;
P 0 16 0.090 0.095
;International Tables for Crystallography
(1992, Vol. C, Tables 4.2.6.8 and 6.1.1.1)
;
Ru 0 8 -1.420 0.836
;International Tables for Crystallography
(1992, Vol. C, Tables 4.2.6.8 and 6.1.1.1)
;

loop_
_geom_angle_atom_site_label_1
_geom_angle_atom_site_label_2
_geom_angle_atom_site_label_3
_geom_angle
_geom_angle_site_symmetry_1
_geom_angle_site_symmetry_3
_geom_angle_publ_flag
P(1) Ru(1) P(1) 180.00 . 3 yes
P(1) Ru(1) O(11) 88.72(7) . . yes
P(1) Ru(1) O(11) 91.28(7) . 3 yes
P(1) Ru(1) O(12) 90.22(7) . . yes
P(1) Ru(1) O(12) 89.78(7) . 3 yes
P(1) Ru(1) O(11) 91.28(7) 3 . yes
P(1) Ru(1) O(11) 88.72(7) 3 3 yes
P(1) Ru(1) O(12) 89.78(7) 3 . yes
P(1) Ru(1) O(12) 90.22(7) 3 3 yes
O(11) Ru(1) O(11) 180.00 . 3 yes
O(11) Ru(1) O(12) 94.0(1) . . yes
O(11) Ru(1) O(12) 86.0(1) . 3 yes
O(11) Ru(1) O(12) 86.0(1) 3 . yes
O(11) Ru(1) O(12) 94.0(1) 3 3 yes
O(12) Ru(1) O(12) 180.00 . 3 yes
P(2) Ru(2) P(2) 180.0000(1) . 7_556 yes
P(2) Ru(2) O(21) 89.49(7) . . yes
P(2) Ru(2) O(21) 90.51(7) . 7_556 yes
P(2) Ru(2) O(22) 93.79(7) . . yes
P(2) Ru(2) O(22) 86.21(7) . 7_556 yes
P(2) Ru(2) O(21) 90.51(7) 7_556 . yes
P(2) Ru(2) O(21) 89.49(7) 7_556 7_556 yes
P(2) Ru(2) O(22) 86.21(7) 7_556 . yes
P(2) Ru(2) O(22) 93.79(7) 7_556 7_556 yes
O(21) Ru(2) O(21) 180.00 . 7_556 yes
O(21) Ru(2) O(22) 93.5(1) . . yes
O(21) Ru(2) O(22) 86.5(1) . 7_556 yes
O(21) Ru(2) O(22) 86.5(1) 7_556 . yes
O(21) Ru(2) O(22) 93.5(1) 7_556 7_556 yes
O(22) Ru(2) O(22) 180.00 . 7_556 yes
Ru(1) P(1) C(106) 114.8(1) . . yes
Ru(1) P(1) C(112) 114.6(1) . . yes
Ru(1) P(1) C(118) 114.4(1) . . yes
C(106) P(1) C(112) 104.9(2) . . yes
C(106) P(1) C(118) 104.7(2) . . yes
C(112) P(1) C(118) 102.1(2) . . yes
Ru(2) P(2) C(206) 115.1(1) . . yes
Ru(2) P(2) C(212) 119.3(1) . . yes
Ru(2) P(2) C(218) 113.5(1) . . yes
C(206) P(2) C(212) 99.7(2) . . yes
C(206) P(2) C(218) 102.5(2) . . yes
C(212) P(2) C(218) 104.5(2) . . yes
Ru(1) O(11) C(101) 121.9(3) . . yes
Ru(1) O(12) C(104) 121.5(3) . . yes
Ru(2) O(21) C(201) 120.9(3) . . yes
Ru(2) O(22) C(204) 122.0(3) . . yes
O(11) C(101) C(102) 114.5(4) . . yes
O(11) C(101) C(103) 125.6(4) . . yes
C(102) C(101) C(103) 119.9(4) . . yes
C(101) C(102) H(102b 109.5 . . no
C(101) C(102) H(102c 109.5 . . no
C(101) C(102) H(102a 109.5 . . no
H(102b C(102) H(102c 109.5 . . no
H(102b C(102) H(102a 109.5 . . no
H(102c C(102) H(102a 109.5 . . no
C(101) C(103) C(104) 129.7(4) . . yes
C(101) C(103) H(103) 115.2 . . no
C(104) C(103) H(103) 115.2 . . no
O(12) C(104) C(103) 126.2(4) . . yes
O(12) C(104) C(105) 114.2(4) . . yes
C(103) C(104) C(105) 119.7(4) . . yes
C(104) C(105) H(105b 109.5 . . no
C(104) C(105) H(105c 109.5 . . no
C(104) C(105) H(105a 109.5 . . no
H(105b C(105) H(105c 109.5 . . no
H(105b C(105) H(105a 109.5 . . no
H(105c C(105) H(105a 109.5 . . no
P(1) C(106) C(107) 118.8(3) . . yes
P(1) C(106) C(111) 123.2(3) . . yes
C(107) C(106) C(111) 117.8(4) . . yes
C(106) C(107) C(108) 120.6(4) . . yes
C(106) C(107) H(107) 119.7 . . no
C(108) C(107) H(107) 119.7 . . no
C(107) C(108) C(109) 119.9(5) . . yes
C(107) C(108) H(108) 120.0 . . no
C(109) C(108) H(108) 120.0 . . no
C(108) C(109) C(110) 120.4(5) . . yes
C(108) C(109) H(109) 119.8 . . no
C(110) C(109) H(109) 119.8 . . no
C(109) C(110) C(111) 120.4(4) . . yes
C(109) C(110) H(110) 119.8 . . no
C(111) C(110) H(110) 119.8 . . no
C(106) C(111) C(110) 120.7(4) . . yes
C(106) C(111) H(111) 119.6 . . no
C(110) C(111) H(111) 119.6 . . no
P(1) C(112) C(113) 123.4(3) . . yes
P(1) C(112) C(117) 119.0(3) . . yes
C(113) C(112) C(117) 117.5(4) . . yes
C(112) C(113) C(114) 121.4(4) . . yes
C(112) C(113) H(113) 119.3 . . no
C(114) C(113) H(113) 119.3 . . no
C(113) C(114) C(115) 119.9(5) . . yes
C(113) C(114) H(114) 120.1 . . no
C(115) C(114) H(114) 120.0 . . no
C(114) C(115) C(116) 120.4(5) . . yes
C(114) C(115) H(115) 119.8 . . no
C(116) C(115) H(115) 119.8 . . no
C(115) C(116) C(117) 119.7(5) . . yes
C(115) C(116) H(116) 120.2 . . no
C(117) C(116) H(116) 120.2 . . no
C(112) C(117) C(116) 121.1(4) . . yes
C(112) C(117) H(117) 119.4 . . no
C(116) C(117) H(117) 119.5 . . no
P(1) C(118) H(118c 109.5 . . no
P(1) C(118) H(118b 109.5 . . no
P(1) C(118) H(118a 109.5 . . no
H(118c C(118) H(118b 109.5 . . no
H(118c C(118) H(118a 109.5 . . no
H(118b C(118) H(118a 109.5 . . no
O(21) C(201) C(202) 114.5(4) . . yes
O(21) C(201) C(203) 127.9(4) . . yes
C(202) C(201) C(203) 117.6(4) . . yes
C(201) C(202) H(202c 109.5 . . no
C(201) C(202) H(202a 109.5 . . no
C(201) C(202) H(202b 109.5 . . no
H(202c C(202) H(202a 109.5 . . no
H(202c C(202) H(202b 109.5 . . no
H(202a C(202) H(202b 109.5 . . no
C(201) C(203) C(204) 128.2(4) . . yes
C(201) C(203) H(203) 115.9 . . no
C(204) C(203) H(203) 115.9 . . no
O(22) C(204) C(203) 126.7(4) . . yes
O(22) C(204) C(205) 115.5(4) . . yes
C(203) C(204) C(205) 117.8(4) . . yes
C(204) C(205) H(205c 109.5 . . no
C(204) C(205) H(205a 109.5 . . no
C(204) C(205) H(205b 109.5 . . no
H(205c C(205) H(205a 109.5 . . no
H(205c C(205) H(205b 109.5 . . no
H(205a C(205) H(205b 109.5 . . no
P(2) C(206) C(207) 122.8(4) . . yes
P(2) C(206) C(211) 119.5(4) . . yes
C(207) C(206) C(211) 117.6(4) . . yes
C(206) C(207) C(208) 120.5(5) . . yes
C(206) C(207) H(207) 119.8 . . no
C(208) C(207) H(207) 119.7 . . no
C(207) C(208) C(209) 121.4(6) . . yes
C(207) C(208) H(208) 119.3 . . no
C(209) C(208) H(208) 119.3 . . no
C(208) C(209) C(210) 119.0(6) . . yes
C(208) C(209) H(209) 120.5 . . no
C(210) C(209) H(209) 120.5 . . no
C(209) C(210) C(211) 121.0(6) . . yes
C(209) C(210) H(210) 119.5 . . no
C(211) C(210) H(210) 119.5 . . no
C(206) C(211) C(210) 120.5(5) . . yes
C(206) C(211) H(211) 119.8 . . no
C(210) C(211) H(211) 119.7 . . no
P(2) C(212) C(213) 118.9(3) . . yes
P(2) C(212) C(217) 123.3(3) . . yes
C(213) C(212) C(217) 117.6(4) . . yes
C(212) C(213) C(214) 121.2(4) . . yes
C(212) C(213) H(213) 119.4 . . no
C(214) C(213) H(213) 119.4 . . no
C(213) C(214) C(215) 120.1(4) . . yes
C(213) C(214) H(214) 120.0 . . no
C(215) C(214) H(214) 120.0 . . no
C(214) C(215) C(216) 120.0(5) . . yes
C(214) C(215) H(215) 120.0 . . no
C(216) C(215) H(215) 120.0 . . no
C(215) C(216) C(217) 119.7(5) . . yes
C(215) C(216) H(216) 120.1 . . no
C(217) C(216) H(216) 120.1 . . no
C(212) C(217) C(216) 121.4(4) . . yes
C(212) C(217) H(217) 119.3 . . no
C(216) C(217) H(217) 119.3 . . no
P(2) C(218) H(218c 109.5 . . no
P(2) C(218) H(218a 109.5 . . no
P(2) C(218) H(218b 109.5 . . no
H(218c C(218) H(218a 109.5 . . no
H(218c C(218) H(218b 109.5 . . no
H(218a C(218) H(218b 109.5 . . no

loop_
_geom_bond_atom_site_label_1
_geom_bond_atom_site_label_2
_geom_bond_distance
_geom_bond_site_symmetry_2
_geom_bond_publ_flag
Ru(1) P(1) 2.343(1) . yes
Ru(1) P(1) 2.343(1) 3 yes
Ru(1) O(11) 2.060(2) . yes
Ru(1) O(11) 2.060(2) 3 yes
Ru(1) O(12) 2.057(2) . yes
Ru(1) O(12) 2.057(2) 3 yes
Ru(2) P(2) 2.346(1) . yes
Ru(2) P(2) 2.346(1) 7_556 yes
Ru(2) O(21) 2.064(2) . yes
Ru(2) O(21) 2.064(2) 7_556 yes
Ru(2) O(22) 2.060(2) . yes
Ru(2) O(22) 2.060(2) 7_556 yes
P(1) C(106) 1.828(4) . yes
P(1) C(112) 1.837(4) . yes
P(1) C(118) 1.816(4) . yes
P(2) C(206) 1.832(4) . yes
P(2) C(212) 1.816(4) . yes
P(2) C(218) 1.816(4) . yes
O(11) C(101) 1.273(4) . yes
O(12) C(104) 1.273(4) . yes
O(21) C(201) 1.271(4) . yes
O(22) C(204) 1.266(4) . yes
C(101) C(102) 1.509(5) . yes
C(101) C(103) 1.402(5) . yes
C(102) H(102b 0.95 . no
C(102) H(102c 0.95 . no
C(102) H(102a 0.95 . no
C(103) C(104) 1.392(5) . yes
C(103) H(103) 0.95 . no
C(104) C(105) 1.513(5) . yes
C(105) H(105b 0.95 . no
C(105) H(105c 0.95 . no
C(105) H(105a 0.95 . no
C(106) C(107) 1.390(5) . yes
C(106) C(111) 1.395(5) . yes
C(107) C(108) 1.388(6) . yes
C(107) H(107) 0.95 . no
C(108) C(109) 1.370(6) . yes
C(108) H(108) 0.95 . no
C(109) C(110) 1.355(6) . yes
C(109) H(109) 0.95 . no
C(110) C(111) 1.381(6) . yes
C(110) H(110) 0.95 . no
C(111) H(111) 0.95 . no
C(112) C(113) 1.379(5) . yes
C(112) C(117) 1.390(5) . yes
C(113) C(114) 1.380(5) . yes
C(113) H(113) 0.95 . no
C(114) C(115) 1.367(6) . yes
C(114) H(114) 0.95 . no
C(115) C(116) 1.360(6) . yes
C(115) H(115) 0.95 . no
C(116) C(117) 1.389(5) . yes
C(116) H(116) 0.95 . no
C(117) H(117) 0.95 . no
C(118) H(118c 0.95 . no
C(118) H(118b 0.95 . no
C(118) H(118a 0.95 . no
C(201) C(202) 1.516(5) . yes
C(201) C(203) 1.384(5) . yes
C(202) H(202c 0.95 . no
C(202) H(202a 0.95 . no
C(202) H(202b 0.95 . no
C(203) C(204) 1.395(5) . yes
C(203) H(203) 0.95 . no
C(204) C(205) 1.507(5) . yes
C(205) H(205c 0.95 . no
C(205) H(205a 0.95 . no
C(205) H(205b 0.95 . no
C(206) C(207) 1.372(5) . yes
C(206) C(211) 1.384(5) . yes
C(207) C(208) 1.380(6) . yes
C(207) H(207) 0.95 . no
C(208) C(209) 1.343(8) . yes
C(208) H(208) 0.95 . no
C(209) C(210) 1.355(8) . yes
C(209) H(209) 0.95 . no
C(210) C(211) 1.375(6) . yes
C(210) H(210) 0.95 . no
C(211) H(211) 0.95 . no
C(212) C(213) 1.378(5) . yes
C(212) C(217) 1.385(5) . yes
C(213) C(214) 1.383(5) . yes
C(213) H(213) 0.95 . no
C(214) C(215) 1.367(6) . yes
C(214) H(214) 0.95 . no
C(215) C(216) 1.368(6) . yes
C(215) H(215) 0.95 . no
C(216) C(217) 1.381(6) . yes
C(216) H(216) 0.95 . no
C(217) H(217) 0.95 . no
C(218) H(218c 0.95 . no
C(218) H(218a 0.95 . no
C(218) H(218b 0.95 . no

loop_
_geom_contact_atom_site_label_1
_geom_contact_atom_site_label_2
_geom_contact_distance
_geom_contact_site_symmetry_2
_geom_contact_publ_flag
C(110) C(110) 3.573(9) 2_554 no

loop_
_geom_torsion_atom_site_label_1
_geom_torsion_atom_site_label_2
_geom_torsion_atom_site_label_3
_geom_torsion_atom_site_label_4
_geom_torsion_site_symmetry_2
_geom_torsion_site_symmetry_3
_geom_torsion_site_symmetry_4
_geom_torsion
_geom_torsion_publ_flag
Ru(1) P(1) C(106) C(107) . . . -48.9(3) no
Ru(1) P(1) C(106) C(111) . . . 125.7(3) no
Ru(1) P(1) C(112) C(113) . . . 94.2(3) no
Ru(1) P(1) C(112) C(117) . . . -80.7(3) no
Ru(1) P(1) C(106) C(107) 3 3 3 48.9(3) no
Ru(1) P(1) C(106) C(111) 3 3 3 -125.7(3) no
Ru(1) P(1) C(112) C(113) 3 3 3 -94.2(3) no
Ru(1) P(1) C(112) C(117) 3 3 3 80.7(3) no
Ru(1) O(11) C(101) C(102) . . . -177.8(3) no
Ru(1) O(11) C(101) C(103) . . . 1.7(6) no
Ru(1) O(11) C(101) C(102) 3 3 3 177.8(3) no
Ru(1) O(11) C(101) C(103) 3 3 3 -1.7(6) no
Ru(1) O(12) C(104) C(103) . . . 7.0(6) no
Ru(1) O(12) C(104) C(105) . . . -172.9(3) no
Ru(1) O(12) C(104) C(103) 3 3 3 -7.0(6) no
Ru(1) O(12) C(104) C(105) 3 3 3 172.9(3) no
Ru(2) P(2) C(206) C(207) . . . 89.0(4) no
Ru(2) P(2) C(206) C(211) . . . -88.0(4) no
Ru(2) P(2) C(212) C(213) . . . 26.9(4) no
Ru(2) P(2) C(212) C(217) . . . -158.0(3) no
Ru(2) P(2) C(206) C(207) 7_556 7_556 7_556 -89.0(4) no
Ru(2) P(2) C(206) C(211) 7_556 7_556 7_556 88.0(4) no
Ru(2) P(2) C(212) C(213) 7_556 7_556 7_556 -26.9(4) no
Ru(2) P(2) C(212) C(217) 7_556 7_556 7_556 158.0(3) no
Ru(2) O(21) C(201) C(202) . . . 177.9(3) no
Ru(2) O(21) C(201) C(203) . . . -2.3(6) no
Ru(2) O(21) C(201) C(202) 7_556 7_556 7_556 -177.9(3) no
Ru(2) O(21) C(201) C(203) 7_556 7_556 7_556 2.3(6) no
Ru(2) O(22) C(204) C(203) . . . 4.7(6) no
Ru(2) O(22) C(204) C(205) . . . -176.9(3) no
Ru(2) O(22) C(204) C(203) 7_556 7_556 7_556 -4.7(6) no
Ru(2) O(22) C(204) C(205) 7_556 7_556 7_556 176.9(3) no
P(1) Ru(1) P(1) C(106) . 3 3 176.9(3) no
P(1) Ru(1) P(1) C(112) . 3 3 176.9(3) no
P(1) Ru(1) P(1) C(118) . 3 3 176.9(3) no
P(1) Ru(1) O(11) C(101) . . . 96.3(3) no
P(1) Ru(1) O(11) C(101) . 3 3 83.7(3) no
P(1) Ru(1) O(12) C(104) . . . -99.0(3) no
P(1) Ru(1) O(12) C(104) . 3 3 -81.0(3) no
P(1) C(106) C(107) C(108) . . . 177.1(3) no
P(1) C(106) C(111) C(110) . . . -175.5(3) no
P(1) C(112) C(113) C(114) . . . -177.1(3) no
P(1) C(112) C(117) C(116) . . . 177.7(3) no
P(2) Ru(2) P(2) C(206) . 7_556 7_556 177.7(3) no
P(2) Ru(2) P(2) C(212) . 7_556 7_556 177.7(3) no
P(2) Ru(2) P(2) C(218) . 7_556 7_556 177.7(3) no
P(2) Ru(2) O(21) C(201) . . . -86.4(3) no
P(2) Ru(2) O(21) C(201) . 7_556 7_556 -93.6(3) no
P(2) Ru(2) O(22) C(204) . . . 81.2(3) no
P(2) Ru(2) O(22) C(204) . 7_556 7_556 98.8(3) no
P(2) C(206) C(207) C(208) . . . -179.5(4) no
P(2) C(206) C(211) C(210) . . . 180.0(4) no
P(2) C(212) C(213) C(214) . . . 175.3(3) no
P(2) C(212) C(217) C(216) . . . -175.0(3) no
O(11) Ru(1) P(1) C(106) . . . 71.3(2) no
O(11) Ru(1) P(1) C(112) . . . -50.2(2) no
O(11) Ru(1) P(1) C(118) . . . -167.6(2) no
O(11) Ru(1) P(1) C(106) . 3 3 108.7(2) no
O(11) Ru(1) P(1) C(112) . 3 3 -129.8(2) no
O(11) Ru(1) P(1) C(118) . 3 3 -12.4(2) no
O(11) Ru(1) O(11) C(101) . 3 3 -12.4(2) no
O(11) Ru(1) O(12) C(104) . . . -10.3(3) no
O(11) Ru(1) O(12) C(104) . 3 3 -169.7(3) no
O(11) C(101) C(103) C(104) . . . -9.7(8) no
O(12) Ru(1) P(1) C(106) . . . 165.3(2) no
O(12) Ru(1) P(1) C(112) . . . 43.8(2) no
O(12) Ru(1) P(1) C(118) . . . -73.6(2) no
O(12) Ru(1) P(1) C(106) . 3 3 14.7(2) no
O(12) Ru(1) P(1) C(112) . 3 3 136.2(2) no
O(12) Ru(1) P(1) C(118) . 3 3 -106.4(2) no
O(12) Ru(1) O(11) C(101) . . . 6.1(3) no
O(12) Ru(1) O(11) C(101) . 3 3 173.9(3) no
O(12) Ru(1) O(12) C(104) . 3 3 173.9(3) no
O(12) C(104) C(103) C(101) . . . 4.5(8) no
O(21) Ru(2) P(2) C(206) . . . -130.8(2) no
O(21) Ru(2) P(2) C(212) . . . 110.7(2) no
O(21) Ru(2) P(2) C(218) . . . -13.1(2) no
O(21) Ru(2) P(2) C(206) . 7_556 7_556 -49.2(2) no
O(21) Ru(2) P(2) C(212) . 7_556 7_556 69.3(2) no
O(21) Ru(2) P(2) C(218) . 7_556 7_556 -166.9(2) no
O(21) Ru(2) O(21) C(201) . 7_556 7_556 -166.9(2) no
O(21) Ru(2) O(22) C(204) . . . -8.5(3) no
O(21) Ru(2) O(22) C(204) . 7_556 7_556 -171.5(3) no
O(21) C(201) C(203) C(204) . . . -5.2(8) no
O(22) Ru(2) P(2) C(206) . . . 135.7(2) no
O(22) Ru(2) P(2) C(212) . . . 17.3(2) no
O(22) Ru(2) P(2) C(218) . . . -106.6(2) no
O(22) Ru(2) P(2) C(206) . 7_556 7_556 44.3(2) no
O(22) Ru(2) P(2) C(212) . 7_556 7_556 162.7(2) no
O(22) Ru(2) P(2) C(218) . 7_556 7_556 -73.4(2) no
O(22) Ru(2) O(21) C(201) . . . 7.3(3) no
O(22) Ru(2) O(21) C(201) . 7_556 7_556 172.7(3) no
O(22) Ru(2) O(22) C(204) . 7_556 7_556 172.7(3) no
O(22) C(204) C(203) C(201) . . . 3.8(8) no
C(101) C(103) C(104) C(105) . . . -175.6(4) no
C(102) C(101) C(103) C(104) . . . 169.8(4) no
C(106) P(1) C(112) C(113) . . . -32.6(4) no
C(106) P(1) C(112) C(117) . . . 152.5(3) no
C(106) C(107) C(108) C(109) . . . -2.7(7) no
C(106) C(111) C(110) C(109) . . . -0.1(7) no
C(107) C(106) P(1) C(112) . . . 77.7(3) no
C(107) C(106) P(1) C(118) . . . -175.2(3) no
C(107) C(106) C(111) C(110) . . . -0.8(6) no
C(107) C(108) C(109) C(110) . . . 1.7(7) no
C(108) C(107) C(106) C(111) . . . 2.2(6) no
C(108) C(109) C(110) C(111) . . . -0.3(7) no
C(111) C(106) P(1) C(112) . . . -107.7(3) no
C(111) C(106) P(1) C(118) . . . -0.6(4) no
C(112) C(113) C(114) C(115) . . . 0.6(7) no
C(112) C(117) C(116) C(115) . . . -1.4(7) no
C(113) C(112) P(1) C(118) . . . -141.5(4) no
C(113) C(112) C(117) C(116) . . . 2.5(7) no
C(113) C(114) C(115) C(116) . . . 0.6(8) no
C(114) C(113) C(112) C(117) . . . -2.1(6) no
C(114) C(115) C(116) C(117) . . . -0.2(8) no
C(117) C(112) P(1) C(118) . . . 43.6(4) no
C(201) C(203) C(204) C(205) . . . -174.6(4) no
C(202) C(201) C(203) C(204) . . . 174.5(4) no
C(206) P(2) C(212) C(213) . . . -99.3(3) no
C(206) P(2) C(212) C(217) . . . 75.8(4) no
C(206) C(207) C(208) C(209) . . . 0.2(9) no
C(206) C(211) C(210) C(209) . . . -1.0(9) no
C(207) C(206) P(2) C(212) . . . -142.0(4) no
C(207) C(206) P(2) C(218) . . . -34.7(4) no
C(207) C(206) C(211) C(210) . . . 2.8(7) no
C(207) C(208) C(209) C(210) . . . 2(1) no
C(208) C(207) C(206) C(211) . . . -2.4(8) no
C(208) C(209) C(210) C(211) . . . -1(1) no
C(211) C(206) P(2) C(212) . . . 41.0(4) no
C(211) C(206) P(2) C(218) . . . 148.3(4) no
C(212) C(213) C(214) C(215) . . . -0.2(7) no
C(212) C(217) C(216) C(215) . . . 0.0(7) no
C(213) C(212) P(2) C(218) . . . 155.0(3) no
C(213) C(212) C(217) C(216) . . . 0.1(7) no
C(213) C(214) C(215) C(216) . . . 0.3(7) no
C(214) C(213) C(212) C(217) . . . 0.0(6) no
C(214) C(215) C(216) C(217) . . . -0.2(8) no
C(217) C(212) P(2) C(218) . . . -29.9(4) no
